data_2018438
loop_
_publ_author_name
'Mata, Ignasi'
'Molins, Elies'
'Amat, Mercedes'
'Llor, N\'uria'
'Checa, Bego\~na'

_publ_section_title
;
 C---H&#x00B7;&#x00B7;&#x00B7;<i>X</i> (<i>X</i> = O, N or \p)
 interactions in benzyl carbamate
;
_journal_coeditor_code UK3041
_journal_issue 3
_journal_name_full 'Acta Crystallographica Section C'
_journal_page_first o114
_journal_page_last o118
_journal_paper_doi 10.1107/S0108270112003186
_journal_volume 68
_journal_year 2012
_chemical_formula_iupac 'C8 H9 N1 O2'
_chemical_formula_moiety 'C8 H9 N1 O2'
_chemical_formula_sum 'C8 H9 N O2'
_chemical_formula_weight 151.16
_chemical_name_systematic
;
benzyl carbamate
;
_space_group_IT_number 29
_symmetry_cell_setting orthorhombic
_symmetry_space_group_name_Hall 'P 2c -2b'
_symmetry_space_group_name_H-M 'P b c 21'
_atom_sites_solution_hydrogens geom
_atom_sites_solution_primary direct
_atom_sites_solution_secondary difmap
_audit_conform_dict_name cif_core.dic
_audit_conform_dict_version 2.3
_audit_creation_method 'WinGX routine CIF_UPDATE'
_cell_angle_alpha 90
_cell_angle_beta 90
_cell_angle_gamma 90
_cell_formula_units_Z 8
_cell_length_a 10.037(2)
_cell_length_b 5.3300(10)
_cell_length_c 29.570(4)
_cell_measurement_reflns_used 25
_cell_measurement_temperature 293(2)
_cell_measurement_theta_max 29.78
_cell_measurement_theta_min 15.99
_cell_volume 1581.9(5)
_computing_cell_refinement 'CAD-4 EXPRESS (Enraf--Nonius, 1994)'
_computing_data_collection 'CAD-4 EXPRESS (Enraf--Nonius, 1994)'
_computing_data_reduction 'XCAD4 (Harms & Wocadlo, 1995)'
_computing_molecular_graphics 'ORTEP-3 for Windows (Farrugia, 1997)'
_computing_publication_material 'WinGX (Farrugia, 1999)'
_computing_structure_refinement 'SHELXL97 (Sheldrick, 2008)'
_computing_structure_solution 'SHELXS97 (Sheldrick, 2008)'
_diffrn_ambient_temperature 293(2)
_diffrn_measured_fraction_theta_full 1
_diffrn_measured_fraction_theta_max 1
_diffrn_measurement_device '\k-geometry diffractometer'
_diffrn_measurement_device_type 'Enraf--Nonius CAD-4'
_diffrn_measurement_method 'non-profiled \w'
_diffrn_radiation_monochromator graphite
_diffrn_radiation_type MoK\a
_diffrn_radiation_wavelength 0.71073
_diffrn_reflns_av_R_equivalents 0.0399
_diffrn_reflns_limit_h_max 11
_diffrn_reflns_limit_h_min 0
_diffrn_reflns_limit_k_max 6
_diffrn_reflns_limit_k_min 0
_diffrn_reflns_limit_l_max 0
_diffrn_reflns_limit_l_min -35
_diffrn_reflns_number 1472
_diffrn_reflns_theta_full 24.95
_diffrn_reflns_theta_max 24.95
_diffrn_reflns_theta_min 1.38
_diffrn_standards_decay_% 0
_diffrn_standards_interval_time 60
_diffrn_standards_number 2
_exptl_absorpt_coefficient_mu 0.092
_exptl_absorpt_correction_T_max 0.9962
_exptl_absorpt_correction_T_min 0.9923
_exptl_absorpt_correction_type gaussian
_exptl_absorpt_process_details
;
a grid of  8 x  8 x  8 =   512 sampling points was used
;
_exptl_crystal_colour colourless
_exptl_crystal_density_diffrn 1.269
_exptl_crystal_density_method 'not measured'
_exptl_crystal_description prism
_exptl_crystal_F_000 640
_exptl_crystal_size_max 0.1
_exptl_crystal_size_mid 0.05
_exptl_crystal_size_min 0.05
_refine_diff_density_max 0.268
_refine_diff_density_min -0.465
_refine_ls_extinction_method none
_refine_ls_goodness_of_fit_ref 1.078
_refine_ls_hydrogen_treatment constr
_refine_ls_matrix_type full
_refine_ls_number_parameters 199
_refine_ls_number_reflns 1422
_refine_ls_number_restraints 1
_refine_ls_restrained_S_all 1.078
_refine_ls_R_factor_all 0.1365
_refine_ls_R_factor_gt 0.0761
_refine_ls_shift/su_max 0
_refine_ls_shift/su_mean 0
_refine_ls_structure_factor_coef Fsqd
_refine_ls_weighting_details 'calc w=1/[\s^2^(Fo^2^)+(0.1380P)^2^+0.3889P] where P=(Fo^2^+2Fc^2^)/3'
_refine_ls_weighting_scheme calc
_refine_ls_wR_factor_gt 0.1916
_refine_ls_wR_factor_ref 0.2331
_reflns_number_gt 913
_reflns_number_total 1422
_reflns_threshold_expression I>2\s(I)
_cod_data_source_file uk3041.cif
_cod_data_source_block I
_cod_original_sg_symbol_Hall 'P 2c -2ac'
_cod_original_sg_symbol_H-M 'P c a 21'
_cod_database_code 2018438

loop_
_symmetry_equiv_pos_as_xyz
'x, y, z'
'-x, -y, z+1/2'
'-x, y+1/2, z'
'x, -y+1/2, z+1/2'

loop_
_atom_site_type_symbol
_atom_site_label
_atom_site_fract_x
_atom_site_fract_y
_atom_site_fract_z
_atom_site_U_iso_or_equiv
_atom_site_adp_type
_atom_site_calc_flag
_atom_site_refinement_flags
_atom_site_occupancy
_atom_site_symmetry_multiplicity
C C1A 0.1646(7) 0.0357(16) 0.7035(3) 0.043(2) Uani d . 1 1
C C3A 0.1084(9) 0.3910(18) 0.6598(4) 0.064(3) Uani d . 1 1
H H3A1 0.1505 0.5491 0.652 0.076 Uiso calc R 1 1
H H3A2 0.0444 0.4244 0.6837 0.076 Uiso calc R 1 1
C C4A 0.0353(8) 0.2951(15) 0.6193(3) 0.052(2) Uani d . 1 1
C C5A 0.0809(11) 0.094(2) 0.5942(4) 0.071(3) Uani d . 1 1
H H5A 0.1592 0.013 0.6027 0.085 Uiso calc R 1 1
C C6A 0.0112(14) 0.010(2) 0.5568(4) 0.088(3) Uani d . 1 1
H H6A 0.0379 -0.1326 0.5412 0.106 Uiso calc R 1 1
C C7A -0.0984(13) 0.145(3) 0.5432(4) 0.091(3) Uani d . 1 1
H H7A -0.1426 0.0964 0.517 0.109 Uiso calc R 1 1
C C8A -0.1448(11) 0.346(3) 0.5668(4) 0.088(3) Uani d . 1 1
H H8A -0.2212 0.4299 0.5576 0.106 Uiso calc R 1 1
C C9A -0.0760(9) 0.420(2) 0.6043(4) 0.070(3) Uani d . 1 1
H H9A -0.1055 0.5598 0.6202 0.084 Uiso calc R 1 1
N N1A 0.2641(6) -0.1082(12) 0.7174(3) 0.0587(19) Uani d . 1 1
H H1A1 0.2485 -0.2337 0.7349 0.07 Uiso calc R 1 1
H H1A2 0.3443 -0.0761 0.709 0.07 Uiso calc R 1 1
O O1A 0.0481(4) 0.0079(11) 0.7133(2) 0.0574(17) Uani d . 1 1
O O2A 0.2085(5) 0.2237(11) 0.6771(2) 0.0568(15) Uani d . 1 1
C C1B 0.0542(7) 0.4570(18) 0.7901(3) 0.049(2) Uani d . 1 1
C C3B 0.1095(9) 0.097(2) 0.8333(3) 0.062(2) Uani d . 1 1
H H3B1 0.1769 0.0712 0.8103 0.074 Uiso calc R 1 1
H H3B2 0.0675 -0.0639 0.8391 0.074 Uiso calc R 1 1
C C4B 0.1759(8) 0.1840(16) 0.8756(3) 0.053(2) Uani d . 1 1
C C5B 0.1265(13) 0.372(2) 0.9013(4) 0.084(3) Uani d . 1 1
H H5B 0.0482 0.4526 0.8929 0.101 Uiso calc R 1 1
C C6B 0.1940(16) 0.446(3) 0.9410(5) 0.108(4) Uani d . 1 1
H H6B 0.1629 0.5826 0.9574 0.129 Uiso calc R 1 1
C C7B 0.3026(14) 0.322(3) 0.9553(4) 0.097(4) Uani d . 1 1
H H7B 0.344 0.3662 0.9822 0.116 Uiso calc R 1 1
C C8B 0.3502(11) 0.133(3) 0.9303(4) 0.097(4) Uani d . 1 1
H H8B 0.4268 0.0496 0.9396 0.116 Uiso calc R 1 1
C C9B 0.2871(10) 0.060(2) 0.8908(4) 0.078(3) Uani d . 1 1
H H9B 0.3205 -0.0743 0.8743 0.094 Uiso calc R 1 1
N N1B -0.0445(6) 0.5982(14) 0.7761(3) 0.0598(19) Uani d . 1 1
H H1B1 -0.0289 0.7237 0.7586 0.072 Uiso calc R 1 1
H H1B2 -0.1247 0.5654 0.7844 0.072 Uiso calc R 1 1
O O1B 0.1717(5) 0.4871(11) 0.7804(2) 0.0588(17) Uani d . 1 1
O O2B 0.0103(6) 0.2681(11) 0.8161(2) 0.0582(15) Uani d . 1 1

loop_
_atom_site_aniso_label
_atom_site_aniso_U_11
_atom_site_aniso_U_22
_atom_site_aniso_U_33
_atom_site_aniso_U_12
_atom_site_aniso_U_13
_atom_site_aniso_U_23
C1A 0.034(4) 0.055(5) 0.042(5) -0.003(4) 0.002(3) -0.006(4)
C3A 0.076(6) 0.042(5) 0.073(6) -0.003(4) 0.005(5) 0.009(5)
C4A 0.057(5) 0.047(5) 0.052(5) -0.011(4) 0.007(4) 0.009(4)
C5A 0.092(7) 0.063(6) 0.057(6) 0.012(5) 0.003(5) 0.004(5)
C6A 0.126(9) 0.081(7) 0.058(7) -0.008(7) 0.001(7) -0.005(6)
C7A 0.112(9) 0.104(9) 0.056(6) -0.027(8) -0.007(7) 0.004(7)
C8A 0.086(8) 0.104(9) 0.075(7) -0.009(6) -0.010(6) 0.013(7)
C9A 0.065(5) 0.077(6) 0.068(7) 0.003(5) -0.004(5) 0.010(6)
N1A 0.033(3) 0.075(4) 0.068(5) 0.001(3) 0.002(4) 0.001(5)
O1A 0.034(3) 0.074(4) 0.064(4) 0.003(3) 0.006(2) 0.012(3)
O2A 0.052(3) 0.058(3) 0.060(4) -0.002(3) 0.006(3) 0.003(3)
C1B 0.035(5) 0.061(5) 0.050(5) -0.003(4) -0.001(3) -0.014(5)
C3B 0.075(6) 0.058(6) 0.051(5) -0.006(5) 0.005(4) -0.011(5)
C4B 0.062(5) 0.050(5) 0.048(5) -0.004(4) 0.010(4) 0.000(5)
C5B 0.120(9) 0.067(6) 0.066(7) 0.022(6) -0.012(6) -0.022(6)
C6B 0.156(12) 0.105(9) 0.061(7) 0.023(9) -0.013(8) -0.033(7)
C7B 0.112(10) 0.116(10) 0.064(7) -0.005(9) -0.014(7) 0.006(8)
C8B 0.080(8) 0.126(11) 0.083(9) 0.010(7) -0.011(7) 0.016(9)
C9B 0.072(6) 0.096(7) 0.067(7) 0.008(6) 0.003(5) -0.016(6)
N1B 0.036(4) 0.076(5) 0.068(5) -0.008(3) 0.002(3) 0.001(5)
O1B 0.036(3) 0.072(4) 0.068(4) -0.002(3) 0.003(3) 0.003(4)
O2B 0.054(3) 0.063(3) 0.058(4) -0.008(3) 0.010(3) 0.011(3)

loop_
_atom_type_symbol
_atom_type_description
_atom_type_scat_dispersion_real
_atom_type_scat_dispersion_imag
_atom_type_scat_source
C C 0.0033 0.0016 'International Tables Vol C Tables 4.2.6.8 and 6.1.1.4'
H H 0 0 'International Tables Vol C Tables 4.2.6.8 and 6.1.1.4'
N N 0.0061 0.0033 'International Tables Vol C Tables 4.2.6.8 and 6.1.1.4'
O O 0.0106 0.006 'International Tables Vol C Tables 4.2.6.8 and 6.1.1.4'

loop_
_exptl_crystal_face_index_h
_exptl_crystal_face_index_k
_exptl_crystal_face_index_l
_exptl_crystal_face_perp_dist
1 0 0 0.025
-1 0 0 0.025
0 1 0 0.025
0 -1 0 0.025
0 0 1 0.05
0 0 -1 0.05

loop_
_geom_angle_atom_site_label_1
_geom_angle_atom_site_label_2
_geom_angle_atom_site_label_3
_geom_angle
O1A C1A N1A 125.5(8)
O1A C1A O2A 123.1(7)
N1A C1A O2A 111.4(6)
O2A C3A C4A 114.5(7)
O2A C3A H3A1 108.6
C4A C3A H3A1 108.6
O2A C3A H3A2 108.6
C4A C3A H3A2 108.6
H3A1 C3A H3A2 107.6
C9A C4A C5A 118.1(9)
C9A C4A C3A 119.5(8)
C5A C4A C3A 122.2(8)
C6A C5A C4A 120.7(10)
C6A C5A H5A 119.6
C4A C5A H5A 119.6
C7A C6A C5A 118.2(11)
C7A C6A H6A 120.9
C5A C6A H6A 120.9
C8A C7A C6A 122.4(11)
C8A C7A H7A 118.8
C6A C7A H7A 118.8
C7A C8A C9A 118.1(11)
C7A C8A H8A 120.9
C9A C8A H8A 120.9
C8A C9A C4A 122.2(11)
C8A C9A H9A 118.9
C4A C9A H9A 118.9
C1A N1A H1A1 120
C1A N1A H1A2 120
H1A1 N1A H1A2 120
C1A O2A C3A 116.1(6)
O1B C1B N1B 125.3(9)
O1B C1B O2B 123.3(8)
N1B C1B O2B 111.4(6)
O2B C3B C4B 114.0(8)
O2B C3B H3B1 108.7
C4B C3B H3B1 108.7
O2B C3B H3B2 108.7
C4B C3B H3B2 108.7
H3B1 C3B H3B2 107.6
C5B C4B C9B 118.1(10)
C5B C4B C3B 122.6(9)
C9B C4B C3B 119.2(9)
C4B C5B C6B 119.9(11)
C4B C5B H5B 120
C6B C5B H5B 120
C7B C6B C5B 120.9(12)
C7B C6B H6B 119.5
C5B C6B H6B 119.5
C8B C7B C6B 119.1(12)
C8B C7B H7B 120.4
C6B C7B H7B 120.4
C7B C8B C9B 120.9(12)
C7B C8B H8B 119.5
C9B C8B H8B 119.5
C4B C9B C8B 120.9(11)
C4B C9B H9B 119.6
C8B C9B H9B 119.6
C1B N1B H1B1 120
C1B N1B H1B2 120
H1B1 N1B H1B2 120
C1B O2B C3B 116.8(7)

loop_
_geom_bond_atom_site_label_1
_geom_bond_atom_site_label_2
_geom_bond_distance
C1A O1A 1.214(8)
C1A N1A 1.325(10)
C1A O2A 1.345(10)
C3A O2A 1.436(11)
C3A C4A 1.496(13)
C3A H3A1 0.97
C3A H3A2 0.97
C4A C9A 1.374(12)
C4A C5A 1.383(14)
C5A C6A 1.382(16)
C5A H5A 0.93
C6A C7A 1.373(17)
C6A H6A 0.93
C7A C8A 1.359(18)
C7A H7A 0.93
C8A C9A 1.365(15)
C8A H8A 0.93
C9A H9A 0.93
N1A H1A1 0.86
N1A H1A2 0.86
C1B O1B 1.224(9)
C1B N1B 1.311(10)
C1B O2B 1.340(10)
C3B O2B 1.444(11)
C3B C4B 1.491(13)
C3B H3B1 0.97
C3B H3B2 0.97
C4B C5B 1.352(14)
C4B C9B 1.371(13)
C5B C6B 1.410(17)
C5B H5B 0.93
C6B C7B 1.344(17)
C6B H6B 0.93
C7B C8B 1.335(19)
C7B H7B 0.93
C8B C9B 1.386(16)
C8B H8B 0.93
C9B H9B 0.93
N1B H1B1 0.86
N1B H1B2 0.86

loop_
_geom_hbond_atom_site_label_D
_geom_hbond_atom_site_label_H
_geom_hbond_atom_site_label_A
_geom_hbond_site_symmetry_A
_geom_hbond_distance_DH
_geom_hbond_distance_HA
_geom_hbond_distance_DA
_geom_hbond_angle_DHA
N1A H1A1 O1B 1_545 0.86 2.15 2.996(10) 168.6
N1A H1A2 O1A 4 0.86 2.08 2.903(8) 159.4
N1B H1B1 O1A 1_565 0.86 2.16 3.012(10) 168.9
N1B H1B2 O1B 4_465 0.86 2.07 2.888(8) 159.6
C9A H9A O2A 4_465 0.93 2.77 3.595(12) 149
C9B H9B O2B 4 0.93 2.77 3.601(13) 149.6
C3A H3A1 N1A 1_565 0.97 2.89 3.530(12) 124.1
C3B H3B2 N1B 1_545 0.97 2.83 3.509(12) 128.2
C3A H3A2 N1B . 0.97 3.02 3.923(13) 155.4
C3B H3B1 N1A . 0.97 3.04 3.917(12) 151.8

loop_
_geom_torsion_atom_site_label_1
_geom_torsion_atom_site_label_2
_geom_torsion_atom_site_label_3
_geom_torsion_atom_site_label_4
_geom_torsion
O2A C3A C4A C9A 169.8(9)
O2A C3A C4A C5A -14.7(11)
C9A C4A C5A C6A -4.1(14)
C3A C4A C5A C6A -179.6(10)
C4A C5A C6A C7A 4.8(16)
C5A C6A C7A C8A -4.0(18)
C6A C7A C8A C9A 2.4(18)
C7A C8A C9A C4A -1.7(16)
C5A C4A C9A C8A 2.5(15)
C3A C4A C9A C8A 178.2(9)
O1A C1A O2A C3A -1.2(11)
N1A C1A O2A C3A 179.7(8)
C4A C3A O2A C1A -80.8(9)
O2B C3B C4B C5B 15.3(13)
O2B C3B C4B C9B -168.7(9)
C9B C4B C5B C6B 4.0(17)
C3B C4B C5B C6B 180.0(12)
C4B C5B C6B C7B -4(2)
C5B C6B C7B C8B 3(2)
C6B C7B C8B C9B -2(2)
C5B C4B C9B C8B -2.7(16)
C3B C4B C9B C8B -178.9(10)
C7B C8B C9B C4B 1.7(18)
O1B C1B O2B C3B 0.9(12)
N1B C1B O2B C3B 179.4(7)
C4B C3B O2B C1B 84.0(10)

loop_
_cod_related_entry_id
_cod_related_entry_database
_cod_related_entry_code
1 ChemSpider 11638
